data_4344411
loop_
_publ_author_name
'Luo, Dong'
'Zhou, Xiao-Ping'
'Li, Dan'

_publ_section_title
;
 Solvothermal Subcomponent Self-Assembly of Cubic Metal-Imidazolate Cages
 and Their Coordination Polymers.
;
_journal_issue 22
_journal_name_full 'Inorganic chemistry'
_journal_page_first 10822
_journal_page_last 10828
_journal_paper_doi 10.1021/acs.inorgchem.5b01844
_journal_volume 54
_journal_year 2015
_chemical_formula_sum 'C108 H110 N48 Ni8 O'
_chemical_formula_weight 2566.12
_chemical_name_systematic
; 
 ? 
;
_space_group_IT_number 15
_symmetry_cell_setting monoclinic
_symmetry_space_group_name_Hall '-C 2yc'
_symmetry_space_group_name_H-M 'C 1 2/c 1'
_atom_sites_solution_hydrogens geom
_atom_sites_solution_primary direct
_atom_sites_solution_secondary difmap
_audit_creation_method SHELXL-97
_cell_angle_alpha 90.00
_cell_angle_beta 104.6962(18)
_cell_angle_gamma 90.00
_cell_formula_units_Z 4
_cell_length_a 29.8329(5)
_cell_length_b 15.4737(2)
_cell_length_c 28.7565(5)
_cell_measurement_reflns_used 5009
_cell_measurement_temperature 293(2)
_cell_measurement_theta_max 73.5810
_cell_measurement_theta_min 3.4070
_cell_volume 12840.4(4)
_computing_structure_refinement 'SHELXL-97 (Sheldrick, 1997)'
_computing_structure_solution 'SHELXS-97 (Sheldrick, 1990)'
_diffrn_ambient_temperature 293(2)
_diffrn_measured_fraction_theta_full 0.972
_diffrn_measured_fraction_theta_max 0.972
_diffrn_measurement_device_type 'Xcalibur, Atlas, Gemini'
_diffrn_measurement_method '\w scans'
_diffrn_radiation_monochromator graphite
_diffrn_radiation_source 'fine-focus sealed tube'
_diffrn_radiation_type CuK\a
_diffrn_radiation_wavelength 1.54184
_diffrn_reflns_av_R_equivalents 0.0231
_diffrn_reflns_av_sigmaI/netI 0.0301
_diffrn_reflns_limit_h_max 35
_diffrn_reflns_limit_h_min -36
_diffrn_reflns_limit_k_max 12
_diffrn_reflns_limit_k_min -19
_diffrn_reflns_limit_l_max 23
_diffrn_reflns_limit_l_min -35
_diffrn_reflns_number 26469
_diffrn_reflns_theta_full 74.29
_diffrn_reflns_theta_max 74.29
_diffrn_reflns_theta_min 3.24
_diffrn_standards_decay_% 50
_diffrn_standards_interval_count 50
_diffrn_standards_interval_time 50
_diffrn_standards_number 2
_exptl_absorpt_coefficient_mu 1.759
_exptl_absorpt_correction_T_max 0.755
_exptl_absorpt_correction_T_min 0.713
_exptl_absorpt_correction_type multi-scan
_exptl_crystal_colour green
_exptl_crystal_density_diffrn 1.327
_exptl_crystal_density_method 'not measured'
_exptl_crystal_description block
_exptl_crystal_F_000 5304
_exptl_crystal_size_max 0.22
_exptl_crystal_size_mid 0.19
_exptl_crystal_size_min 0.16
_refine_diff_density_max 0.462
_refine_diff_density_min -0.210
_refine_diff_density_rms 0.062
_refine_ls_extinction_method none
_refine_ls_goodness_of_fit_ref 1.016
_refine_ls_hydrogen_treatment mixed
_refine_ls_matrix_type full
_refine_ls_number_parameters 755
_refine_ls_number_reflns 12723
_refine_ls_number_restraints 10
_refine_ls_restrained_S_all 1.022
_refine_ls_R_factor_all 0.0654
_refine_ls_R_factor_gt 0.0488
_refine_ls_shift/su_max 0.006
_refine_ls_shift/su_mean 0.000
_refine_ls_structure_factor_coef Fsqd
_refine_ls_weighting_details 'calc w=1/[\s^2^(Fo^2^)+(0.1029P)^2^+0.0000P] where P=(Fo^2^+2Fc^2^)/3'
_refine_ls_weighting_scheme calc
_refine_ls_wR_factor_gt 0.1464
_refine_ls_wR_factor_ref 0.1609
_reflns_number_gt 9185
_reflns_number_total 12723
_reflns_threshold_expression >2sigma(I)
_cod_data_source_file ic5b01844_si_002.cif
_cod_data_source_block 8
_cod_depositor_comments 'Adding full bibliography for 4344404--4344414.cif.'
_cod_original_cell_volume 12840.5(4)
_cod_original_sg_symbol_H-M C2/c
_cod_database_code 4344411

loop_
_symmetry_equiv_pos_as_xyz
'x, y, z'
'-x, y, -z+1/2'
'x+1/2, y+1/2, z'
'-x+1/2, y+1/2, -z+1/2'
'-x, -y, -z'
'x, -y, z-1/2'
'-x+1/2, -y+1/2, -z'
'x+1/2, -y+1/2, z-1/2'

loop_
_atom_site_label
_atom_site_type_symbol
_atom_site_fract_x
_atom_site_fract_y
_atom_site_fract_z
_atom_site_U_iso_or_equiv
_atom_site_adp_type
_atom_site_occupancy
_atom_site_symmetry_multiplicity
_atom_site_calc_flag
_atom_site_refinement_flags
_atom_site_disorder_assembly
_atom_site_disorder_group
C1 C 1.00921(11) 0.75903(17) 1.05231(10) 0.0589(6) Uani 1 1 d . . .
H1 H 0.9793 0.7370 1.0422 0.071 Uiso 1 1 calc R . .
C2 C 1.10891(14) 0.8678(2) 1.03137(14) 0.0813(9) Uani 1 1 d . . .
H2A H 1.1170 0.8325 1.0073 0.122 Uiso 1 1 calc R . .
H2B H 1.1361 0.8785 1.0569 0.122 Uiso 1 1 calc R . .
H2C H 1.0964 0.9218 1.0173 0.122 Uiso 1 1 calc R . .
C3 C 1.07347(11) 0.82213(17) 1.05092(11) 0.0622(7) Uani 1 1 d . . .
C4 C 1.07646(11) 0.79179(18) 1.09678(11) 0.0626(7) Uani 1 1 d . . .
C5 C 1.11111(12) 0.7951(2) 1.14137(12) 0.0695(7) Uani 1 1 d . . .
H5 H 1.1397 0.8211 1.1434 0.083 Uiso 1 1 calc R . .
C6 C 1.13718(15) 0.7627(3) 1.22435(13) 0.0890(10) Uani 1 1 d . . .
H6A H 1.1227 0.7769 1.2500 0.107 Uiso 1 1 calc R . .
H6B H 1.1594 0.8078 1.2231 0.107 Uiso 1 1 calc R . .
C7 C 1.16229(14) 0.6790(3) 1.23591(13) 0.0851(10) Uani 1 1 d . . .
C8 C 1.16059(16) 0.6321(3) 1.27704(14) 0.0994(13) Uani 1 1 d . . .
H8 H 1.1434 0.6535 1.2973 0.119 Uiso 1 1 calc R . .
C9 C 1.18406(17) 0.5542(3) 1.28834(14) 0.0982(12) Uani 1 1 d . . .
H9 H 1.1823 0.5239 1.3157 0.118 Uiso 1 1 calc R . .
C10 C 1.21004(15) 0.5221(3) 1.25862(14) 0.0913(11) Uani 1 1 d . . .
H10 H 1.2259 0.4701 1.2662 0.110 Uiso 1 1 calc R . .
C11 C 1.21267(13) 0.5667(3) 1.21762(13) 0.0876(10) Uani 1 1 d . . .
C12 C 1.18906(14) 0.6449(3) 1.20722(13) 0.0858(10) Uani 1 1 d . . .
H12 H 1.1913 0.6754 1.1800 0.103 Uiso 1 1 calc R . .
C13 C 1.24136(14) 0.5331(3) 1.18495(14) 0.0944(11) Uani 1 1 d . . .
H13A H 1.2652 0.5750 1.1836 0.113 Uiso 1 1 calc R . .
H13B H 1.2565 0.4798 1.1981 0.113 Uiso 1 1 calc R . .
C14 C 1.21417(11) 0.5712(2) 1.10371(13) 0.0752(8) Uani 1 1 d . . .
H14 H 1.2343 0.6180 1.1103 0.090 Uiso 1 1 calc R . .
C15 C 1.18424(10) 0.5591(2) 1.05624(12) 0.0659(7) Uani 1 1 d . . .
C16 C 1.17979(11) 0.5983(2) 1.01240(12) 0.0677(7) Uani 1 1 d . . .
C17 C 1.20310(15) 0.6780(3) 1.00010(16) 0.0907(11) Uani 1 1 d . . .
H17A H 1.2249 0.6621 0.9821 0.136 Uiso 1 1 calc R . .
H17B H 1.2191 0.7067 1.0292 0.136 Uiso 1 1 calc R . .
H17C H 1.1802 0.7162 0.9812 0.136 Uiso 1 1 calc R . .
C18 C 1.13533(10) 0.48672(18) 1.00399(11) 0.0594(6) Uani 1 1 d . . .
H18 H 1.1138 0.4449 0.9898 0.071 Uiso 1 1 calc R . .
C19 C 1.06947(11) 0.68191(18) 0.93863(11) 0.0619(7) Uani 1 1 d . . .
H19 H 1.0815 0.6653 0.9705 0.074 Uiso 1 1 calc R . .
C20 C 1.05709(12) 0.6868(2) 0.86134(12) 0.0684(7) Uani 1 1 d . . .
C21 C 1.06054(19) 0.6638(3) 0.81254(14) 0.1055(14) Uani 1 1 d . . .
H21A H 1.0922 0.6684 0.8110 0.158 Uiso 1 1 calc R . .
H21B H 1.0417 0.7025 0.7896 0.158 Uiso 1 1 calc R . .
H21C H 1.0499 0.6055 0.8053 0.158 Uiso 1 1 calc R . .
C22 C 1.02945(11) 0.74661(19) 0.87602(11) 0.0644(7) Uani 1 1 d . . .
C23 C 0.99760(13) 0.8100(2) 0.85199(12) 0.0704(8) Uani 1 1 d . . .
H23 H 0.9903 0.8155 0.8187 0.085 Uiso 1 1 calc R . .
C24 C 0.94608(15) 0.9261(2) 0.85392(14) 0.0829(10) Uani 1 1 d . . .
H24A H 0.9511 0.9379 0.8225 0.099 Uiso 1 1 calc R . .
H24B H 0.9522 0.9790 0.8726 0.099 Uiso 1 1 calc R . .
C25 C 0.89647(14) 0.9011(2) 0.84786(13) 0.0789(10) Uani 1 1 d . . .
C26 C 0.86601(18) 0.9615(3) 0.85821(18) 0.1014(14) Uani 1 1 d . . .
H26 H 0.8772 1.0152 0.8704 0.122 Uiso 1 1 calc R . .
C27 C 0.80258(17) 0.8653(3) 0.83160(19) 0.1034(14) Uani 1 1 d . . .
H27 H 0.7710 0.8538 0.8257 0.124 Uiso 1 1 calc R . .
C28 C 0.83222(14) 0.8032(2) 0.82091(14) 0.0815(10) Uani 1 1 d . . .
C29 C 0.87862(14) 0.8227(2) 0.82931(13) 0.0790(9) Uani 1 1 d . . .
H29 H 0.8986 0.7815 0.8222 0.095 Uiso 1 1 calc R . .
C30 C 0.81210(14) 0.7195(3) 0.79799(16) 0.0909(11) Uani 1 1 d . . .
H30A H 0.7802 0.7152 0.7999 0.109 Uiso 1 1 calc R . .
H30B H 0.8120 0.7206 0.7642 0.109 Uiso 1 1 calc R . .
C31 C 0.86688(12) 0.6081(2) 0.80037(12) 0.0729(8) Uani 1 1 d . . .
H31 H 0.8709 0.6305 0.7717 0.087 Uiso 1 1 calc R . .
C32 C 0.89341(11) 0.53547(19) 0.82234(11) 0.0647(7) Uani 1 1 d . . .
C33 C 0.91097(10) 0.43628(18) 0.87506(10) 0.0590(6) Uani 1 1 d . . .
H33 H 0.9126 0.4035 0.9026 0.071 Uiso 1 1 calc R . .
C34 C 0.92247(11) 0.4787(2) 0.80772(12) 0.0667(7) Uani 1 1 d . . .
C35 C 0.94151(16) 0.4805(3) 0.76435(15) 0.0952(12) Uani 1 1 d . . .
H35A H 0.9739 0.4944 0.7739 0.143 Uiso 1 1 calc R . .
H35B H 0.9254 0.5235 0.7422 0.143 Uiso 1 1 calc R . .
H35C H 0.9374 0.4249 0.7491 0.143 Uiso 1 1 calc R . .
C36 C 0.93013(10) 0.69481(17) 0.92724(11) 0.0599(6) Uani 1 1 d . . .
H36 H 0.9516 0.6614 0.9168 0.072 Uiso 1 1 calc R . .
C37 C 0.90110(12) 0.79853(19) 0.96010(11) 0.0654(7) Uani 1 1 d . . .
C38 C 0.89758(16) 0.8810(2) 0.98618(16) 0.0916(11) Uani 1 1 d . . .
H38A H 0.9244 0.8872 1.0127 0.137 Uiso 1 1 calc R . .
H38B H 0.8702 0.8798 0.9979 0.137 Uiso 1 1 calc R . .
H38C H 0.8959 0.9289 0.9646 0.137 Uiso 1 1 calc R . .
C39 C 0.86747(11) 0.73805(19) 0.94182(11) 0.0639(7) Uani 1 1 d . . .
C40 C 0.81845(12) 0.7341(2) 0.93657(13) 0.0716(8) Uani 1 1 d . . .
H40 H 0.8037 0.7760 0.9505 0.086 Uiso 1 1 calc R . .
C41 C 0.74578(12) 0.6660(3) 0.91038(16) 0.0914(11) Uani 1 1 d . . .
H41A H 0.7291 0.6489 0.8782 0.110 Uiso 1 1 calc R . .
H41B H 0.7346 0.7226 0.9166 0.110 Uiso 1 1 calc R . .
C42 C 0.73550(12) 0.6019(3) 0.94616(15) 0.0837(10) Uani 1 1 d . . .
C43 C 0.70217(14) 0.5393(4) 0.93151(18) 0.1089(15) Uani 1 1 d . . .
H43 H 0.6867 0.5346 0.8992 0.131 Uiso 1 1 calc R . .
C44 C 0.69156(17) 0.4834(4) 0.9646(2) 0.1212(18) Uani 1 1 d . . .
H44 H 0.6684 0.4423 0.9545 0.145 Uiso 1 1 calc R . .
C45 C 0.71461(14) 0.4878(3) 1.01206(17) 0.0995(13) Uani 1 1 d . . .
H45 H 0.7075 0.4490 1.0338 0.119 Uiso 1 1 calc R . .
C46 C 0.74805(11) 0.5488(3) 1.02783(14) 0.0785(9) Uani 1 1 d . . .
C47 C 0.75833(12) 0.6055(3) 0.99441(14) 0.0788(9) Uani 1 1 d . . .
H47 H 0.7812 0.6471 1.0048 0.095 Uiso 1 1 calc R . .
C48 C 0.77135(12) 0.5562(3) 1.08076(14) 0.0796(9) Uani 1 1 d . . .
H48A H 0.7610 0.6090 1.0929 0.095 Uiso 1 1 calc R . .
H48B H 0.7615 0.5081 1.0974 0.095 Uiso 1 1 calc R . .
C49 C 0.84411(11) 0.6279(2) 1.10276(12) 0.0690(8) Uani 1 1 d . . .
H49 H 0.8282 0.6795 1.1030 0.083 Uiso 1 1 calc R . .
C50 C 0.89322(11) 0.62658(19) 1.11429(11) 0.0637(7) Uani 1 1 d . . .
C51 C 0.92725(11) 0.68740(19) 1.12981(11) 0.0651(7) Uani 1 1 d . . .
C52 C 0.92319(16) 0.7823(2) 1.13777(17) 0.0926(11) Uani 1 1 d . . .
H52A H 0.9236 0.7926 1.1708 0.139 Uiso 1 1 calc R . .
H52B H 0.8946 0.8033 1.1174 0.139 Uiso 1 1 calc R . .
H52C H 0.9487 0.8119 1.1302 0.139 Uiso 1 1 calc R . .
C53 C 0.95897(10) 0.56350(17) 1.12700(11) 0.0605(6) Uani 1 1 d . . .
H53 H 0.9816 0.5213 1.1290 0.073 Uiso 1 1 calc R . .
C72 C 0.81996(18) 0.9438(3) 0.8509(2) 0.1129(16) Uani 1 1 d . . .
H72 H 0.8003 0.9846 0.8590 0.135 Uiso 1 1 calc R . .
N1 N 1.02843(12) 0.7295(2) 1.22875(11) 0.0928(10) Uani 1 1 d . . .
N2 N 1.0000 0.7274(3) 1.2500 0.0743(10) Uani 1 2 d S . .
N3 N 1.03543(9) 0.75132(15) 1.09710(9) 0.0615(6) Uani 1 1 d . . .
N4 N 1.03038(9) 0.80203(14) 1.02298(9) 0.0610(6) Uani 1 1 d . . .
N5 N 1.10161(10) 0.76127(18) 1.17855(9) 0.0720(6) Uani 1 1 d . . .
N6 N 1.21258(9) 0.5172(2) 1.13621(10) 0.0749(7) Uani 1 1 d . . .
N7 N 1.15532(8) 0.48838(15) 1.05011(9) 0.0602(5) Uani 1 1 d . . .
N8 N 1.14888(8) 0.55138(15) 0.97889(9) 0.0602(5) Uani 1 1 d . A .
N9 N 1.17468(14) 0.6269(2) 0.87852(16) 0.1065(12) Uani 0.543(5) 1 d PDU A 1
N10 N 1.1782(3) 0.6995(5) 0.8771(4) 0.130(2) Uani 0.543(5) 1 d PDU A 1
N11 N 1.1774(5) 0.7783(7) 0.8727(6) 0.206(5) Uani 0.543(5) 1 d PDU A 1
N9A N 1.17468(14) 0.6269(2) 0.87852(16) 0.1065(12) Uani 0.457(5) 1 d PDU A 2
N10A N 1.2093(4) 0.6438(7) 0.8734(4) 0.130(2) Uani 0.457(5) 1 d PDU A 2
N11A N 1.2517(5) 0.6563(9) 0.8716(8) 0.206(5) Uani 0.457(5) 1 d PDU A 2
N12 N 1.08287(9) 0.64615(16) 0.90115(10) 0.0654(6) Uani 1 1 d . A .
N13 N 1.03773(9) 0.74255(14) 0.92523(9) 0.0599(5) Uani 1 1 d . . .
N14 N 0.99685(13) 0.96062(16) 0.96500(11) 0.0836(8) Uani 1 1 d . . .
N15 N 1.0000 1.0000 1.0000 0.0655(9) Uani 1 2 d S . .
N16 N 0.97907(10) 0.85963(16) 0.87780(10) 0.0680(6) Uani 1 1 d . . .
N17 N 0.83755(9) 0.64234(18) 0.82045(10) 0.0713(6) Uani 1 1 d . . .
N18 N 0.88622(8) 0.50755(15) 0.86511(9) 0.0598(5) Uani 1 1 d . . .
N19 N 0.93377(9) 0.41521(15) 0.84152(9) 0.0625(6) Uani 1 1 d . . .
N20 N 0.94102(9) 0.77118(14) 0.95023(9) 0.0613(6) Uani 1 1 d . . .
N21 N 0.88649(8) 0.67193(15) 0.92102(9) 0.0613(5) Uani 1 1 d . . .
N22 N 0.79544(9) 0.6721(2) 0.91256(11) 0.0745(7) Uani 1 1 d . . .
N23 N 0.82204(9) 0.55662(19) 1.09207(10) 0.0703(6) Uani 1 1 d . . .
N24 N 0.91389(9) 0.54658(15) 1.11284(9) 0.0610(5) Uani 1 1 d . . .
N25 N 0.96914(9) 0.64672(15) 1.13823(9) 0.0616(5) Uani 1 1 d . . .
Ni1 Ni 1.034906(18) 0.69783(3) 1.160781(17) 0.06060(14) Uani 1 1 d . . .
Ni2 Ni 0.839580(17) 0.58087(3) 0.888589(19) 0.06308(15) Uani 1 1 d . . .
Ni3 Ni 1.000993(18) 0.83043(3) 0.952216(17) 0.05759(14) Uani 1 1 d . . .
Ni4 Ni 1.132613(17) 0.55258(3) 0.906908(18) 0.06160(14) Uani 1 1 d . . .
O1W O 1.0000 0.5000 1.0000 0.392(10) Uiso 1 2 d S . .
H1WA H 0.9870 0.4685 1.0169 0.588 Uiso 0.50 1 d PR . .
H1WB H 0.9842 0.4991 0.9709 0.588 Uiso 0.50 1 d PR . .

loop_
_atom_site_aniso_label
_atom_site_aniso_U_11
_atom_site_aniso_U_22
_atom_site_aniso_U_33
_atom_site_aniso_U_23
_atom_site_aniso_U_13
_atom_site_aniso_U_12
C1 0.0733(17) 0.0479(13) 0.0637(16) 0.0021(11) 0.0324(14) -0.0009(11)
C2 0.094(2) 0.0714(19) 0.090(2) 0.0086(17) 0.045(2) -0.0160(17)
C3 0.0789(19) 0.0469(13) 0.0705(16) -0.0003(11) 0.0369(15) -0.0060(12)
C4 0.0753(18) 0.0483(13) 0.0719(17) 0.0010(12) 0.0326(15) -0.0054(12)
C5 0.080(2) 0.0599(16) 0.0746(18) -0.0044(13) 0.0300(16) -0.0132(14)
C6 0.102(3) 0.097(3) 0.070(2) -0.0123(18) 0.0265(19) -0.010(2)
C7 0.088(2) 0.106(3) 0.0626(18) -0.0087(17) 0.0215(17) -0.013(2)
C8 0.102(3) 0.130(4) 0.071(2) -0.007(2) 0.031(2) -0.009(3)
C9 0.108(3) 0.119(3) 0.068(2) 0.009(2) 0.023(2) -0.007(3)
C10 0.085(2) 0.110(3) 0.074(2) -0.003(2) 0.0108(18) -0.004(2)
C11 0.071(2) 0.120(3) 0.070(2) -0.006(2) 0.0147(16) -0.011(2)
C12 0.082(2) 0.108(3) 0.069(2) 0.0021(19) 0.0228(17) -0.011(2)
C13 0.069(2) 0.130(3) 0.085(2) -0.004(2) 0.0195(18) -0.004(2)
C14 0.0626(17) 0.087(2) 0.084(2) -0.0105(17) 0.0333(16) -0.0169(15)
C15 0.0573(15) 0.0700(17) 0.0777(18) -0.0075(14) 0.0306(14) -0.0096(13)
C16 0.0677(17) 0.0637(16) 0.0831(19) -0.0057(14) 0.0401(15) -0.0085(13)
C17 0.097(3) 0.084(2) 0.101(3) -0.0029(19) 0.043(2) -0.033(2)
C18 0.0586(15) 0.0574(14) 0.0691(17) 0.0003(12) 0.0289(13) 0.0010(11)
C19 0.0721(17) 0.0522(14) 0.0708(17) 0.0012(12) 0.0357(14) 0.0045(12)
C20 0.082(2) 0.0609(16) 0.0698(18) -0.0075(13) 0.0336(16) 0.0042(14)
C21 0.140(4) 0.108(3) 0.074(2) -0.015(2) 0.037(2) 0.032(3)
C22 0.0771(18) 0.0568(15) 0.0655(16) -0.0034(12) 0.0295(14) 0.0017(13)
C23 0.090(2) 0.0618(16) 0.0673(17) -0.0001(13) 0.0336(16) 0.0047(15)
C24 0.115(3) 0.0567(17) 0.085(2) 0.0164(15) 0.042(2) 0.0186(17)
C25 0.102(3) 0.0653(18) 0.079(2) 0.0190(15) 0.0408(19) 0.0300(17)
C26 0.132(4) 0.069(2) 0.121(3) 0.018(2) 0.066(3) 0.033(2)
C27 0.096(3) 0.098(3) 0.130(4) 0.034(3) 0.055(3) 0.039(2)
C28 0.086(2) 0.080(2) 0.084(2) 0.0198(17) 0.0320(18) 0.0291(18)
C29 0.092(2) 0.070(2) 0.082(2) 0.0110(16) 0.0362(18) 0.0275(17)
C30 0.080(2) 0.098(3) 0.094(3) 0.019(2) 0.021(2) 0.026(2)
C31 0.080(2) 0.0714(18) 0.0733(18) 0.0126(15) 0.0298(16) 0.0047(15)
C32 0.0644(16) 0.0623(16) 0.0737(18) 0.0059(13) 0.0290(14) 0.0006(13)
C33 0.0633(15) 0.0565(14) 0.0644(15) 0.0018(12) 0.0296(13) -0.0042(12)
C34 0.0716(18) 0.0640(16) 0.0741(18) 0.0122(14) 0.0360(15) -0.0002(13)
C35 0.117(3) 0.095(3) 0.095(3) 0.028(2) 0.067(2) 0.019(2)
C36 0.0634(15) 0.0503(13) 0.0740(17) 0.0007(12) 0.0322(14) 0.0050(11)
C37 0.0804(19) 0.0539(14) 0.0719(17) 0.0054(12) 0.0377(15) 0.0116(13)
C38 0.106(3) 0.068(2) 0.115(3) -0.0177(19) 0.054(2) 0.0095(19)
C39 0.0730(17) 0.0561(15) 0.0717(17) 0.0080(12) 0.0354(14) 0.0140(13)
C40 0.0734(19) 0.0661(18) 0.086(2) 0.0107(15) 0.0398(17) 0.0204(15)
C41 0.0606(19) 0.113(3) 0.105(3) 0.012(2) 0.0281(19) 0.0142(19)
C42 0.0558(17) 0.105(3) 0.100(3) 0.005(2) 0.0370(18) 0.0110(17)
C43 0.067(2) 0.164(5) 0.101(3) -0.002(3) 0.031(2) -0.014(3)
C44 0.086(3) 0.164(5) 0.122(4) -0.004(3) 0.042(3) -0.044(3)
C45 0.073(2) 0.132(4) 0.104(3) 0.008(3) 0.041(2) -0.013(2)
C46 0.0549(16) 0.096(2) 0.095(2) 0.0027(19) 0.0383(17) 0.0079(16)
C47 0.0597(17) 0.088(2) 0.096(2) 0.0014(18) 0.0332(17) 0.0112(15)
C48 0.0690(19) 0.091(2) 0.091(2) 0.0047(18) 0.0435(18) 0.0097(17)
C49 0.0721(18) 0.0657(17) 0.0766(19) 0.0015(14) 0.0325(15) 0.0176(15)
C50 0.0695(17) 0.0578(15) 0.0704(17) 0.0007(12) 0.0303(14) 0.0113(13)
C51 0.0781(19) 0.0537(14) 0.0705(17) 0.0025(12) 0.0318(15) 0.0105(13)
C52 0.105(3) 0.0593(19) 0.119(3) -0.0011(19) 0.038(2) 0.0147(18)
C53 0.0678(17) 0.0510(14) 0.0714(16) 0.0012(12) 0.0334(14) 0.0059(12)
C72 0.112(3) 0.086(3) 0.160(5) 0.015(3) 0.070(3) 0.042(3)
N1 0.104(2) 0.115(3) 0.0718(17) -0.0189(16) 0.0459(18) -0.0157(19)
N2 0.093(3) 0.078(2) 0.0611(19) 0.000 0.036(2) 0.000
N3 0.0740(15) 0.0525(12) 0.0659(14) 0.0027(10) 0.0323(12) -0.0064(10)
N4 0.0796(16) 0.0450(11) 0.0677(13) 0.0036(9) 0.0356(12) 0.0004(10)
N5 0.0854(18) 0.0703(15) 0.0641(14) -0.0071(12) 0.0259(13) -0.0101(13)
N6 0.0579(14) 0.0956(19) 0.0755(16) -0.0071(14) 0.0248(12) -0.0066(13)
N7 0.0575(12) 0.0580(12) 0.0729(15) -0.0008(10) 0.0307(11) -0.0037(10)
N8 0.0614(13) 0.0575(12) 0.0688(13) -0.0019(10) 0.0296(11) -0.0027(10)
N9 0.116(3) 0.091(2) 0.139(3) 0.014(2) 0.080(3) -0.011(2)
N10 0.133(5) 0.113(4) 0.159(5) 0.017(5) 0.064(5) -0.037(4)
N11 0.172(7) 0.131(5) 0.315(14) 0.041(8) 0.058(8) -0.051(6)
N9A 0.116(3) 0.091(2) 0.139(3) 0.014(2) 0.080(3) -0.011(2)
N10A 0.133(5) 0.113(4) 0.159(5) 0.017(5) 0.064(5) -0.037(4)
N11A 0.172(7) 0.131(5) 0.315(14) 0.041(8) 0.058(8) -0.051(6)
N12 0.0754(15) 0.0552(12) 0.0754(15) -0.0056(11) 0.0371(13) 0.0032(11)
N13 0.0734(14) 0.0498(11) 0.0652(13) 0.0003(10) 0.0337(11) 0.0049(10)
N14 0.133(3) 0.0431(12) 0.0812(18) -0.0025(13) 0.0382(18) 0.0050(14)
N15 0.086(2) 0.0388(15) 0.075(2) 0.0044(16) 0.0282(18) 0.0065(14)
N16 0.0843(17) 0.0528(12) 0.0741(15) 0.0071(11) 0.0334(13) 0.0095(11)
N17 0.0656(15) 0.0716(15) 0.0785(16) 0.0064(13) 0.0213(13) 0.0079(12)
N18 0.0588(13) 0.0600(13) 0.0667(13) 0.0006(10) 0.0274(11) -0.0028(10)
N19 0.0670(14) 0.0572(12) 0.0731(14) 0.0087(10) 0.0357(12) 0.0008(10)
N20 0.0707(14) 0.0491(11) 0.0730(14) 0.0021(10) 0.0343(12) 0.0066(10)
N21 0.0635(13) 0.0542(12) 0.0733(14) 0.0028(10) 0.0306(11) 0.0075(10)
N22 0.0612(14) 0.0837(18) 0.0858(18) 0.0139(14) 0.0320(13) 0.0152(13)
N23 0.0650(15) 0.0799(17) 0.0742(15) 0.0020(13) 0.0329(13) 0.0121(12)
N24 0.0683(14) 0.0512(11) 0.0714(14) -0.0030(10) 0.0321(12) 0.0079(10)
N25 0.0679(14) 0.0553(12) 0.0700(14) 0.0012(10) 0.0327(12) 0.0026(10)
Ni1 0.0750(3) 0.0548(3) 0.0615(3) 0.00071(19) 0.0347(2) -0.0018(2)
Ni2 0.0575(3) 0.0660(3) 0.0722(3) 0.0022(2) 0.0283(2) 0.0020(2)
Ni3 0.0759(3) 0.0412(2) 0.0648(3) 0.00075(18) 0.0347(2) 0.00283(19)
Ni4 0.0647(3) 0.0572(3) 0.0731(3) -0.0008(2) 0.0365(2) 0.0031(2)

loop_
_atom_type_symbol
_atom_type_description
_atom_type_scat_dispersion_real
_atom_type_scat_dispersion_imag
_atom_type_scat_source
C C 0.0181 0.0091 'International Tables Vol C Tables 4.2.6.8 and 6.1.1.4'
H H 0.0000 0.0000 'International Tables Vol C Tables 4.2.6.8 and 6.1.1.4'
N N 0.0311 0.0180 'International Tables Vol C Tables 4.2.6.8 and 6.1.1.4'
O O 0.0492 0.0322 'International Tables Vol C Tables 4.2.6.8 and 6.1.1.4'
Ni Ni -3.0029 0.5091 'International Tables Vol C Tables 4.2.6.8 and 6.1.1.4'

loop_
_geom_angle_atom_site_label_1
_geom_angle_atom_site_label_2
_geom_angle_atom_site_label_3
_geom_angle
_geom_angle_site_symmetry_1
_geom_angle_site_symmetry_3
N3 C1 N4 113.3(3) . .
N4 C3 C4 107.9(2) . .
N4 C3 C2 122.4(3) . .
C4 C3 C2 129.7(3) . .
N3 C4 C3 108.6(3) . .
N3 C4 C5 116.9(3) . .
C3 C4 C5 134.5(3) . .
N5 C5 C4 118.0(3) . .
N5 C6 C7 113.3(3) . .
C12 C7 C8 117.0(4) . .
C12 C7 C6 122.0(4) . .
C8 C7 C6 121.0(4) . .
C9 C8 C7 121.5(4) . .
C8 C9 C10 119.7(4) . .
C11 C10 C9 120.5(4) . .
C10 C11 C12 118.7(4) . .
C10 C11 C13 121.3(4) . .
C12 C11 C13 119.9(4) . .
C11 C12 C7 122.5(4) . .
N6 C13 C11 111.4(3) . .
N6 C14 C15 118.9(3) . .
C16 C15 N7 108.8(3) . .
C16 C15 C14 134.7(3) . .
N7 C15 C14 116.3(3) . .
N8 C16 C15 107.7(3) . .
N8 C16 C17 122.8(3) . .
C15 C16 C17 129.5(3) . .
N7 C18 N8 113.9(3) . .
N13 C19 N12 113.1(3) . .
N12 C20 C22 107.9(3) . .
N12 C20 C21 121.8(3) . .
C22 C20 C21 130.2(3) . .
C20 C22 N13 108.7(3) . .
C20 C22 C23 134.1(3) . .
N13 C22 C23 117.2(3) . .
N16 C23 C22 117.7(3) . .
N16 C24 C25 113.5(3) . .
C26 C25 C29 117.8(4) . .
C26 C25 C24 118.9(4) . .
C29 C25 C24 123.1(3) . .
C72 C26 C25 121.4(5) . .
C28 C27 C72 120.1(4) . .
C29 C28 C27 118.5(4) . .
C29 C28 C30 122.4(3) . .
C27 C28 C30 119.0(4) . .
C28 C29 C25 122.2(3) . .
N17 C30 C28 113.6(3) . .
N17 C31 C32 119.5(3) . .
N18 C32 C34 109.1(3) . .
N18 C32 C31 116.8(3) . .
C34 C32 C31 133.7(3) . .
N18 C33 N19 113.7(2) . .
N19 C34 C32 107.7(2) . .
N19 C34 C35 122.1(3) . .
C32 C34 C35 130.2(3) . .
N21 C36 N20 114.1(2) . .
N20 C37 C39 107.5(3) . .
N20 C37 C38 123.1(3) . .
C39 C37 C38 129.4(3) . .
C37 C39 N21 109.3(3) . .
C37 C39 C40 134.1(3) . .
N21 C39 C40 116.4(3) . .
N22 C40 C39 119.0(3) . .
N22 C41 C42 112.9(3) . .
C47 C42 C43 118.0(4) . .
C47 C42 C41 121.5(4) . .
C43 C42 C41 120.5(4) . .
C44 C43 C42 120.3(5) . .
C45 C44 C43 120.8(5) . .
C46 C45 C44 120.5(4) . .
C45 C46 C47 118.5(4) . .
C45 C46 C48 119.9(4) . .
C47 C46 C48 121.5(4) . .
C42 C47 C46 121.9(4) . .
N23 C48 C46 114.2(2) . .
N23 C49 C50 118.8(3) . .
C51 C50 N24 108.9(3) . .
C51 C50 C49 134.5(3) . .
N24 C50 C49 116.5(3) . .
N25 C51 C50 108.0(3) . .
N25 C51 C52 122.1(3) . .
C50 C51 C52 129.8(3) . .
N24 C53 N25 114.3(2) . .
C26 C72 C27 119.9(4) . .
N2 N1 Ni1 138.0(3) . .
N1 N2 N1 176.9(6) 2_757 .
C1 N3 C4 104.9(2) . .
C1 N3 Ni1 141.1(2) . .
C4 N3 Ni1 113.9(2) . .
C1 N4 C3 105.3(2) . .
C1 N4 Ni3 125.2(2) . .
C3 N4 Ni3 129.51(18) . .
C5 N5 C6 118.6(3) . .
C5 N5 Ni1 111.9(2) . .
C6 N5 Ni1 129.2(2) . .
C14 N6 C13 118.2(3) . .
C14 N6 Ni2 112.3(2) . 5_767
C13 N6 Ni2 129.2(3) . 5_767
C18 N7 C15 104.8(2) . .
C18 N7 Ni2 141.4(2) . 5_767
C15 N7 Ni2 113.6(2) . 5_767
C18 N8 C16 104.9(3) . .
C18 N8 Ni4 122.1(2) . .
C16 N8 Ni4 132.01(19) . .
N10 N9 Ni4 130.8(5) . .
N9 N10 N11 173.2(13) . .
C19 N12 C20 105.2(2) . .
C19 N12 Ni4 125.2(2) . .
C20 N12 Ni4 129.61(19) . .
C19 N13 C22 105.1(2) . .
C19 N13 Ni3 141.8(2) . .
C22 N13 Ni3 113.04(19) . .
N15 N14 Ni3 132.4(2) . .
N14 N15 N14 180.000(2) . 5_777
C23 N16 C24 118.9(3) . .
C23 N16 Ni3 112.8(2) . .
C24 N16 Ni3 128.3(2) . .
C31 N17 C30 118.2(3) . .
C31 N17 Ni2 111.2(2) . .
C30 N17 Ni2 130.2(2) . .
C33 N18 C32 104.6(2) . .
C33 N18 Ni2 141.79(19) . .
C32 N18 Ni2 113.39(19) . .
C33 N19 C34 104.9(2) . .
C33 N19 Ni1 124.06(19) . 5_767
C34 N19 Ni1 130.0(2) . 5_767
C36 N20 C37 105.0(3) . .
C36 N20 Ni3 121.13(18) . .
C37 N20 Ni3 132.6(2) . .
C36 N21 C39 104.1(3) . .
C36 N21 Ni2 142.06(19) . .
C39 N21 Ni2 113.7(2) . .
C40 N22 C41 118.0(3) . .
C40 N22 Ni2 112.1(2) . .
C41 N22 Ni2 129.4(3) . .
C49 N23 C48 119.8(3) . .
C49 N23 Ni4 112.8(2) . 5_767
C48 N23 Ni4 127.4(2) . 5_767
C53 N24 C50 103.8(2) . .
C53 N24 Ni4 142.54(19) . 5_767
C50 N24 Ni4 113.7(2) . 5_767
C53 N25 C51 105.0(3) . .
C53 N25 Ni1 125.6(2) . .
C51 N25 Ni1 129.4(2) . .
N19 Ni1 N3 102.63(10) 5_767 .
N19 Ni1 N25 94.00(10) 5_767 .
N3 Ni1 N25 95.62(10) . .
N19 Ni1 N1 113.33(13) 5_767 .
N3 Ni1 N1 141.74(13) . .
N25 Ni1 N1 94.50(12) . .
N19 Ni1 N5 89.72(11) 5_767 .
N3 Ni1 N5 78.99(10) . .
N25 Ni1 N5 174.03(11) . .
N1 Ni1 N5 88.29(12) . .
N7 Ni2 N21 94.36(10) 5_767 .
N7 Ni2 N18 94.96(9) 5_767 .
N21 Ni2 N18 95.12(9) . .
N7 Ni2 N22 89.16(10) 5_767 .
N21 Ni2 N22 78.78(11) . .
N18 Ni2 N22 172.90(11) . .
N7 Ni2 N17 173.66(10) 5_767 .
N21 Ni2 N17 88.20(11) . .
N18 Ni2 N17 79.02(10) . .
N22 Ni2 N17 97.03(10) . .
N7 Ni2 N6 78.79(11) 5_767 5_767
N21 Ni2 N6 171.96(10) . 5_767
N18 Ni2 N6 89.71(10) . 5_767
N22 Ni2 N6 96.78(11) . 5_767
N17 Ni2 N6 99.05(11) . 5_767
N20 Ni3 N13 104.42(10) . .
N20 Ni3 N4 94.84(10) . .
N13 Ni3 N4 95.74(10) . .
N20 Ni3 N14 111.13(12) . .
N13 Ni3 N14 142.24(12) . .
N4 Ni3 N14 93.58(11) . .
N20 Ni3 N16 91.39(11) . .
N13 Ni3 N16 79.30(10) . .
N4 Ni3 N16 172.86(10) . .
N14 Ni3 N16 87.40(11) . .
N8 Ni4 N9 114.23(15) . .
N8 Ni4 N24 104.41(10) . 5_767
N9 Ni4 N24 139.47(15) . 5_767
N8 Ni4 N12 94.05(10) . .
N9 Ni4 N12 94.38(13) . .
N24 Ni4 N12 94.65(10) 5_767 .
N8 Ni4 N23 89.54(10) . 5_767
N9 Ni4 N23 89.99(13) . 5_767
N24 Ni4 N23 78.21(10) 5_767 5_767
N12 Ni4 N23 172.64(12) . 5_767

loop_
_geom_bond_atom_site_label_1
_geom_bond_atom_site_label_2
_geom_bond_distance
_geom_bond_site_symmetry_2
C1 N3 1.332(4) .
C1 N4 1.350(3) .
C2 C3 1.495(4) .
C3 N4 1.368(4) .
C3 C4 1.381(4) .
C4 N3 1.377(4) .
C4 C5 1.429(5) .
C5 N5 1.285(4) .
C6 N5 1.467(5) .
C6 C7 1.491(6) .
C7 C12 1.390(5) .
C7 C8 1.399(6) .
C8 C9 1.390(7) .
C9 C10 1.384(6) .
C10 C11 1.385(6) .
C11 C12 1.393(6) .
C11 C13 1.514(5) .
C13 N6 1.467(5) .
C14 N6 1.264(5) .
C14 C15 1.441(5) .
C15 C16 1.375(5) .
C15 N7 1.376(4) .
C16 N8 1.362(4) .
C16 C17 1.502(4) .
C18 N7 1.309(4) .
C18 N8 1.354(4) .
C19 N13 1.319(4) .
C19 N12 1.359(4) .
C20 N12 1.360(4) .
C20 C22 1.375(4) .
C20 C21 1.477(5) .
C22 N13 1.375(4) .
C22 C23 1.417(5) .
C23 N16 1.286(4) .
C24 N16 1.468(4) .
C24 C25 1.496(6) .
C25 C26 1.387(5) .
C25 C29 1.378(6) .
C26 C72 1.364(7) .
C27 C28 1.391(5) .
C27 C72 1.382(8) .
C28 C29 1.377(6) .
C28 C30 1.507(6) .
C30 N17 1.474(4) .
C31 N17 1.279(4) .
C31 C32 1.427(4) .
C32 N18 1.371(4) .
C32 C34 1.373(4) .
C33 N18 1.318(4) .
C33 N19 1.354(3) .
C34 N19 1.363(4) .
C34 C35 1.496(4) .
C36 N21 1.317(4) .
C36 N20 1.353(4) .
C37 N20 1.360(4) .
C37 C39 1.375(5) .
C37 C38 1.497(4) .
C39 N21 1.378(4) .
C39 C40 1.433(4) .
C40 N22 1.275(5) .
C41 N22 1.470(4) .
C41 C42 1.515(6) .
C42 C47 1.383(6) .
C42 C43 1.376(6) .
C43 C44 1.381(7) .
C44 C45 1.365(7) .
C45 C46 1.364(6) .
C46 C47 1.392(5) .
C46 C48 1.509(5) .
C48 N23 1.464(4) .
C49 N23 1.281(4) .
C49 C50 1.418(4) .
C50 C51 1.373(5) .
C50 N24 1.388(4) .
C51 N25 1.365(4) .
C51 C52 1.496(4) .
C53 N24 1.329(4) .
C53 N25 1.343(4) .
N1 N2 1.165(3) .
N1 Ni1 2.071(3) .
N2 N1 1.165(3) 2_757
N3 Ni1 2.013(2) .
N4 Ni3 2.049(3) .
N5 Ni1 2.161(3) .
N6 Ni2 2.161(3) 5_767
N7 Ni2 2.036(2) 5_767
N8 Ni4 2.003(2) .
N9 N10 1.130(8) .
N9 Ni4 2.021(3) .
N10 N11 1.225(11) .
N10A N11A 1.294(14) .
N12 Ni4 2.050(2) .
N13 Ni3 2.021(2) .
N14 N15 1.160(3) .
N14 Ni3 2.057(3) .
N15 N14 1.160(3) 5_777
N16 Ni3 2.121(3) .
N17 Ni2 2.165(3) .
N18 Ni2 2.039(2) .
N19 Ni1 1.992(2) 5_767
N20 Ni3 1.998(2) .
N21 Ni2 2.038(3) .
N22 Ni2 2.160(3) .
N23 Ni4 2.160(3) 5_767
N24 Ni4 2.050(3) 5_767
N25 Ni1 2.061(3) .
Ni1 N19 1.992(2) 5_767
Ni2 N7 2.036(2) 5_767
Ni2 N6 2.161(3) 5_767
Ni4 N24 2.050(3) 5_767
Ni4 N23 2.160(3) 5_767

loop_
_platon_squeeze_void_nr
_platon_squeeze_void_average_x
_platon_squeeze_void_average_y
_platon_squeeze_void_average_z
_platon_squeeze_void_volume
_platon_squeeze_void_count_electrons
_platon_squeeze_void_content
1 0.500 0.516 0.250 397 66 ' '
2 1.000 0.016 0.250 397 66 ' '
3 0.500 0.484 0.750 397 66 ' '
4 1.000 0.984 0.750 397 66 ' '
